data_7017726
loop_
_publ_author_name
'Jess, Inke'
'Boeckmann, Jan'
'N\"ather, Christian'

_publ_section_title
;
 New cadmium thio- and selenocyanato coordination compounds: structural
 snapshots on the reaction pathway to more condensed anionic networks.
;
_journal_issue 1
_journal_name_full 'Dalton transactions (Cambridge, England : 2003)'
_journal_page_first 228
_journal_page_last 236
_journal_paper_doi 10.1039/c1dt11377a
_journal_volume 41
_journal_year 2012
_chemical_formula_moiety 'C10 H8 Cd N6 S2'
_chemical_formula_sum 'C10 H8 Cd N6 S2'
_chemical_formula_weight 388.74
_chemical_name_systematic
;
?
;
_space_group_IT_number 64
_symmetry_cell_setting orthorhombic
_symmetry_space_group_name_Hall '-C 2ac 2'
_symmetry_space_group_name_H-M 'C m c a'
_atom_sites_solution_hydrogens geom
_atom_sites_solution_primary direct
_atom_sites_solution_secondary difmap
_audit_creation_method SHELXL-97
_cell_angle_alpha 90.00
_cell_angle_beta 90.00
_cell_angle_gamma 90.00
_cell_formula_units_Z 4
_cell_length_a 10.0015(6)
_cell_length_b 15.6680(7)
_cell_length_c 8.6696(5)
_cell_measurement_temperature 293(2)
_cell_volume 1358.56(13)
_computing_structure_refinement 'SHELXL-97 (Sheldrick, 1997)'
_computing_structure_solution 'SHELXS-97 (Sheldrick, 1990)'
_diffrn_ambient_temperature 293(2)
_diffrn_measured_fraction_theta_full 0.998
_diffrn_measured_fraction_theta_max 0.998
_diffrn_radiation_monochromator graphite
_diffrn_radiation_source 'fine-focus sealed tube'
_diffrn_radiation_type MoK\a
_diffrn_radiation_wavelength 0.71073
_diffrn_reflns_av_R_equivalents 0.0816
_diffrn_reflns_av_sigmaI/netI 0.0358
_diffrn_reflns_limit_h_max 13
_diffrn_reflns_limit_h_min -13
_diffrn_reflns_limit_k_max 21
_diffrn_reflns_limit_k_min -21
_diffrn_reflns_limit_l_max 11
_diffrn_reflns_limit_l_min -11
_diffrn_reflns_number 7848
_diffrn_reflns_theta_full 29.21
_diffrn_reflns_theta_max 29.21
_diffrn_reflns_theta_min 2.60
_exptl_absorpt_coefficient_mu 1.908
_exptl_absorpt_correction_T_max 0.937
_exptl_absorpt_correction_T_min 0.753
_exptl_absorpt_correction_type numerical
_exptl_absorpt_process_details 'X-Shape and X-Red32 (STOE, 2008)'
_exptl_crystal_density_diffrn 1.901
_exptl_crystal_density_method 'not measured'
_exptl_crystal_F_000 760
_exptl_crystal_size_max 0.20
_exptl_crystal_size_mid 0.12
_exptl_crystal_size_min 0.03
_refine_diff_density_max 0.653
_refine_diff_density_min -0.568
_refine_diff_density_rms 0.096
_refine_ls_extinction_method none
_refine_ls_goodness_of_fit_ref 1.213
_refine_ls_hydrogen_treatment constr
_refine_ls_matrix_type full
_refine_ls_number_parameters 51
_refine_ls_number_reflns 967
_refine_ls_number_restraints 0
_refine_ls_restrained_S_all 1.213
_refine_ls_R_factor_all 0.0670
_refine_ls_R_factor_gt 0.0485
_refine_ls_shift/su_max 0.000
_refine_ls_shift/su_mean 0.000
_refine_ls_structure_factor_coef Fsqd
_refine_ls_weighting_details 'calc w=1/[\s^2^(Fo^2^)+(0.0382P)^2^+0.8555P] where P=(Fo^2^+2Fc^2^)/3'
_refine_ls_weighting_scheme calc
_refine_ls_wR_factor_gt 0.0843
_refine_ls_wR_factor_ref 0.0895
_reflns_number_gt 795
_reflns_number_total 967
_reflns_threshold_expression >2sigma(I)
_cod_data_source_file c1dt11377a.txt
_cod_data_source_block cd11
_cod_original_sg_symbol_Hall '-C 2bc 2'
_cod_database_code 7017726

loop_
_symmetry_equiv_pos_as_xyz
'x, y, z'
'-x, -y+1/2, z+1/2'
'x, -y, -z'
'-x, y+1/2, -z+1/2'
'x+1/2, y+1/2, z'
'-x+1/2, -y+1, z+1/2'
'x+1/2, -y+1/2, -z'
'-x+1/2, y+1, -z+1/2'
'-x, -y, -z'
'x, y-1/2, -z-1/2'
'-x, y, z'
'x, -y-1/2, z-1/2'
'-x+1/2, -y+1/2, -z'
'x+1/2, y, -z-1/2'
'-x+1/2, y+1/2, z'
'x+1/2, -y, z-1/2'

loop_
_atom_site_label
_atom_site_type_symbol
_atom_site_fract_x
_atom_site_fract_y
_atom_site_fract_z
_atom_site_U_iso_or_equiv
_atom_site_adp_type
_atom_site_occupancy
_atom_site_symmetry_multiplicity
_atom_site_calc_flag
_atom_site_refinement_flags
Cd1 Cd 0.0000 0.5000 0.0000 0.03335(17) Uani 1 4 d S
N1 N 0.0000 0.3912(4) 0.1647(6) 0.0496(13) Uani 1 2 d S
C1 C 0.0000 0.3785(4) 0.2958(7) 0.0383(12) Uani 1 2 d S
S1 S 0.0000 0.35891(15) 0.47668(18) 0.0636(5) Uani 1 2 d S
N11 N 0.1684(3) 0.5736(2) 0.1506(4) 0.0405(7) Uani 1 1 d .
C11 C 0.1729(4) 0.6591(3) 0.1481(5) 0.0418(9) Uani 1 1 d .
H11 H 0.1224 0.6885 0.0753 0.050 Uiso 1 1 calc R
C12 C 0.2500 0.7044(4) 0.2500 0.0451(13) Uani 1 2 d S
H12 H 0.2500 0.7637 0.2500 0.054 Uiso 1 2 calc SR
C13 C 0.2500 0.5352(4) 0.2500 0.0424(12) Uani 1 2 d S
H13 H 0.2500 0.4758 0.2500 0.051 Uiso 1 2 calc SR

loop_
_atom_site_aniso_label
_atom_site_aniso_U_11
_atom_site_aniso_U_22
_atom_site_aniso_U_33
_atom_site_aniso_U_23
_atom_site_aniso_U_13
_atom_site_aniso_U_12
Cd1 0.0322(2) 0.0393(3) 0.0285(2) 0.0020(3) 0.000 0.000
N1 0.055(3) 0.049(3) 0.045(3) 0.011(2) 0.000 0.000
C1 0.038(3) 0.030(3) 0.047(3) 0.004(2) 0.000 0.000
S1 0.0891(13) 0.0705(11) 0.0310(8) 0.0043(7) 0.000 0.000
N11 0.0334(16) 0.0442(18) 0.0438(18) 0.0016(15) -0.0057(14) -0.0003(14)
C11 0.038(2) 0.043(2) 0.045(2) 0.0057(17) -0.0059(17) 0.0008(17)
C12 0.042(3) 0.034(3) 0.059(4) 0.000 0.000(3) 0.000
C13 0.037(3) 0.041(3) 0.049(3) 0.000 -0.008(3) 0.000

loop_
_atom_type_symbol
_atom_type_description
_atom_type_scat_dispersion_real
_atom_type_scat_dispersion_imag
_atom_type_scat_source
C C 0.0033 0.0016 'International Tables Vol C Tables 4.2.6.8 and 6.1.1.4'
H H 0.0000 0.0000 'International Tables Vol C Tables 4.2.6.8 and 6.1.1.4'
N N 0.0061 0.0033 'International Tables Vol C Tables 4.2.6.8 and 6.1.1.4'
S S 0.1246 0.1234 'International Tables Vol C Tables 4.2.6.8 and 6.1.1.4'
Cd Cd -0.8075 1.2024 'International Tables Vol C Tables 4.2.6.8 and 6.1.1.4'

loop_
_geom_angle_atom_site_label_1
_geom_angle_atom_site_label_2
_geom_angle_atom_site_label_3
_geom_angle
_geom_angle_site_symmetry_1
_geom_angle_site_symmetry_3
N1 Cd1 N1 180.0(3) 9_565 .
N1 Cd1 N11 91.08(14) 9_565 9_565
N1 Cd1 N11 88.92(14) . 9_565
N1 Cd1 N11 88.92(14) 9_565 .
N1 Cd1 N11 91.08(14) . .
N11 Cd1 N11 180.0(2) 9_565 .
N1 Cd1 N11 91.08(14) 9_565 3_565
N1 Cd1 N11 88.92(14) . 3_565
N11 Cd1 N11 88.07(17) 9_565 3_565
N11 Cd1 N11 91.93(17) . 3_565
N1 Cd1 N11 88.92(14) 9_565 11
N1 Cd1 N11 91.08(14) . 11
N11 Cd1 N11 91.93(17) 9_565 11
N11 Cd1 N11 88.07(17) . 11
N11 Cd1 N11 180.0 3_565 11
C1 N1 Cd1 139.9(5) . .
N1 C1 S1 178.9(6) . .
C13 N11 C11 116.2(4) . .
C13 N11 Cd1 124.0(3) . .
C11 N11 Cd1 119.3(3) . .
N11 C11 C12 121.7(4) . .
C11 C12 C11 117.7(6) . 8_545
N11 C13 N11 126.2(6) 8_545 .

loop_
_geom_bond_atom_site_label_1
_geom_bond_atom_site_label_2
_geom_bond_distance
_geom_bond_site_symmetry_2
Cd1 N1 2.224(5) 9_565
Cd1 N1 2.224(5) .
Cd1 N11 2.423(3) 9_565
Cd1 N11 2.423(3) .
Cd1 N11 2.423(3) 3_565
Cd1 N11 2.423(3) 11
N1 C1 1.154(8) .
C1 S1 1.598(6) .
N11 C13 1.331(5) .
N11 C11 1.341(6) .
C11 C12 1.370(5) .
C12 C11 1.370(5) 8_545
C13 N11 1.331(5) 8_545
